data_4309851
loop_
_publ_author_name
'Aaron A. Rachford'
'Jeffrey L. Petersen'
'Jeffrey J. Rack'

_publ_contact_author_address
;Clippinger Laboratory
Ohio University
Athens, OH 
;
_publ_contact_author_email rack@helios.phy.ohiou.edu
_publ_contact_author_name 'Jeffery J. Rack'
_publ_section_title
;
Designing Molecular Bistability in Ruthenium Dimethyl Sulfoxide Complexes
;
_journal_name_full 'Inorganic Chemistry'
_journal_page_first 8065
_journal_page_last 8075
_journal_paper_doi 10.1021/ic050778r
_journal_volume 44
_journal_year 2005
_chemical_formula_sum 'C19 H17 N3 O7 Ru S'
_chemical_formula_weight 532.49
_space_group_IT_number 14
_symmetry_cell_setting monoclinic
_symmetry_Int_Tables_number 14
_symmetry_space_group_name_Hall '-P 2ybc'
_symmetry_space_group_name_H-M 'P 1 21/c 1'
_atom_sites_solution_hydrogens geom
_atom_sites_solution_primary direct
_atom_sites_solution_secondary difmap
_audit_creation_method SHELXL-97
_cell_angle_alpha 90.00
_cell_angle_beta 101.832(10)
_cell_angle_gamma 90.00
_cell_formula_units_Z 4
_cell_length_a 11.589(6)
_cell_length_b 8.894(4)
_cell_length_c 20.509(10)
_cell_measurement_reflns_used 1285
_cell_measurement_temperature 295(2)
_cell_measurement_theta_max 18.96
_cell_measurement_theta_min 2.42
_cell_volume 2069.0(17)
_computing_cell_refinement 'SAINT (Bruker, 1999)'
_computing_data_collection 'SMART (Bruker, 1999)'
_computing_data_reduction SAINT
_computing_molecular_graphics 'SHELXTL (Sheldrick, 1997)'
_computing_publication_material "'SHELXTL"
_computing_structure_refinement 'SHELXL-97 (Sheldrick, 1997)'
_computing_structure_solution 'SHELXTL (Sheldrick, 1997)'
_diffrn_ambient_temperature 295(2)
_diffrn_measured_fraction_theta_full 0.985
_diffrn_measured_fraction_theta_max 0.985
_diffrn_measurement_device_type 'Bruker-AXS SMART 1k CCD'
_diffrn_measurement_method '0.3\% \w scans'
_diffrn_radiation_monochromator graphite
_diffrn_radiation_probe x-ray
_diffrn_radiation_type MoK\a
_diffrn_radiation_wavelength 0.71073
_diffrn_reflns_av_R_equivalents 0.1408
_diffrn_reflns_av_sigmaI/netI 0.1385
_diffrn_reflns_limit_h_max 12
_diffrn_reflns_limit_h_min -12
_diffrn_reflns_limit_k_max 9
_diffrn_reflns_limit_k_min -9
_diffrn_reflns_limit_l_max 22
_diffrn_reflns_limit_l_min -22
_diffrn_reflns_number 12400
_diffrn_reflns_theta_full 23.30
_diffrn_reflns_theta_max 23.30
_diffrn_reflns_theta_min 1.80
_diffrn_source 'fine-focus sealed tube'
_exptl_absorpt_coefficient_mu 0.906
_exptl_absorpt_correction_T_max non
_exptl_absorpt_correction_T_min non
_exptl_absorpt_correction_type refdelf
_exptl_absorpt_process_details '(SADABS in SAINT-NT; Bruker, 2000)'
_exptl_crystal_colour reddish-orange
_exptl_crystal_density_diffrn 1.709
_exptl_crystal_density_method 'not measured'
_exptl_crystal_description plate
_exptl_crystal_F_000 1072
_exptl_crystal_size_max 0.213
_exptl_crystal_size_mid 0.120
_exptl_crystal_size_min 0.067
_refine_diff_density_max 0.767
_refine_diff_density_min -1.090
_refine_diff_density_rms 0.148
_refine_ls_extinction_method none
_refine_ls_goodness_of_fit_ref 0.895
_refine_ls_hydrogen_treatment mixed
_refine_ls_matrix_type full
_refine_ls_number_parameters 282
_refine_ls_number_reflns 2938
_refine_ls_number_restraints 0
_refine_ls_restrained_S_all 0.895
_refine_ls_R_factor_all 0.1026
_refine_ls_R_factor_gt 0.0385
_refine_ls_shift/su_max 0.022
_refine_ls_shift/su_mean 0.001
_refine_ls_structure_factor_coef Fsqd
_refine_ls_weighting_details 'calc w=1/[\s^2^(Fo^2^)+(0.0372P)^2^+0.0000P] where P=(Fo^2^+2Fc^2^)/3'
_refine_ls_weighting_scheme calc
_refine_ls_wR_factor_gt 0.0734
_refine_ls_wR_factor_ref 0.0948
_reflns_number_gt 1614
_reflns_number_total 2938
_reflns_threshold_expression >2sigma(I)
_cod_data_source_file ic050778rsi20050514_010055_5.cif
_cod_data_source_block datam
_cod_depositor_comments
;
The following automatic conversions were performed:
'_diffrn_radiation_probe' value 'X-ray' changed to 'x-ray' according to
'/home/saulius/struct/CIF-dictionaries/cif_core.dic' dictionary named
'cif_core.dic' version 2.4.1 from 2010-06-29.

Automatic conversion script
Id: cif_fix_enum 1527 2010-12-29 10:47:43Z saulius 
;
_cod_original_cell_volume 2069.1(17)
_cod_database_code 4309851

loop_
_symmetry_equiv_pos_as_xyz
'x, y, z'
'-x, y+1/2, -z+1/2'
'-x, -y, -z'
'x, -y-1/2, z-1/2'

loop_
_atom_site_label
_atom_site_type_symbol
_atom_site_fract_x
_atom_site_fract_y
_atom_site_fract_z
_atom_site_U_iso_or_equiv
_atom_site_adp_type
_atom_site_occupancy
_atom_site_symmetry_multiplicity
_atom_site_calc_flag
_atom_site_refinement_flags
_atom_site_disorder_assembly
_atom_site_disorder_group
Ru1 Ru 0.23615(5) 0.16693(6) 0.92556(3) 0.0277(2) Uani 1 1 d . . .
S2 S 0.29256(15) 0.08620(19) 0.83527(9) 0.0298(5) Uani 1 1 d . . .
O1 O 0.2008(4) 0.2523(5) 1.0143(2) 0.0344(13) Uani 1 1 d . . .
N2 N 0.0691(5) 0.1270(5) 0.8913(3) 0.0279(15) Uani 1 1 d . . .
C7 C 0.1101(6) -0.1025(7) 0.9491(3) 0.0267(18) Uani 1 1 d . . .
O6 O 0.2360(4) -0.0508(4) 0.8008(2) 0.0424(14) Uani 1 1 d . . .
C8 C 0.0220(6) -0.0047(7) 0.9068(3) 0.0276(18) Uani 1 1 d . . .
O3 O 0.4076(4) 0.2208(5) 0.9766(2) 0.0345(13) Uani 1 1 d . . .
O2 O 0.2873(5) 0.3649(6) 1.1074(3) 0.0556(16) Uani 1 1 d . . .
C1 C 0.2919(6) 0.3028(7) 1.0541(4) 0.033(2) Uani 1 1 d . . .
N3 N 0.1854(5) 0.3728(5) 0.8839(3) 0.0322(16) Uani 1 1 d . . .
C17 C 0.2515(6) 0.4952(8) 0.8811(4) 0.041(2) Uani 1 1 d . . .
H17 H 0.3315 0.4919 0.9002 0.049 Uiso 1 1 calc R . .
C6 C 0.0814(6) -0.2378(7) 0.9748(3) 0.0316(19) Uani 1 1 d . . .
H6 H 0.0037 -0.2713 0.9662 0.038 Uiso 1 1 calc R . .
C13 C 0.0676(6) 0.3776(7) 0.8543(3) 0.031(2) Uani 1 1 d . . .
C2 C 0.4122(7) 0.2814(8) 1.0338(4) 0.042(2) Uani 1 1 d . . .
C9 C -0.0975(6) -0.0334(8) 0.8843(4) 0.039(2) Uani 1 1 d . . .
H9 H -0.1300 -0.1245 0.8937 0.047 Uiso 1 1 calc R . .
C12 C 0.0005(6) 0.2393(8) 0.8585(3) 0.0303(19) Uani 1 1 d . . .
C20 C 0.4469(6) 0.0526(8) 0.8539(4) 0.052(2) Uani 1 1 d . . .
H20A H 0.4640 -0.0301 0.8844 0.078 Uiso 1 1 calc R . .
H20B H 0.4871 0.1409 0.8737 0.078 Uiso 1 1 calc R . .
H20C H 0.4729 0.0287 0.8136 0.078 Uiso 1 1 calc R . .
O4 O 0.5026(4) 0.3207(6) 1.0729(3) 0.0679(18) Uani 1 1 d . . .
N1 N 0.2232(5) -0.0489(6) 0.9612(3) 0.0274(15) Uani 1 1 d . . .
C5 C 0.1696(6) -0.3229(8) 1.0136(3) 0.0358(19) Uani 1 1 d . . .
H5 H 0.1511 -0.4130 1.0321 0.043 Uiso 1 1 calc R . .
C3 C 0.3079(6) -0.1364(8) 0.9984(3) 0.040(2) Uani 1 1 d . . .
H3 H 0.3855 -0.1028 1.0067 0.048 Uiso 1 1 calc R . .
C4 C 0.2833(7) -0.2743(8) 1.0248(4) 0.042(2) Uani 1 1 d . . .
H4 H 0.3436 -0.3321 1.0495 0.050 Uiso 1 1 calc R . .
C14 C 0.0185(7) 0.5074(8) 0.8223(4) 0.042(2) Uani 1 1 d . . .
H14 H -0.0610 0.5103 0.8022 0.051 Uiso 1 1 calc R . .
C15 C 0.0896(8) 0.6330(8) 0.8207(4) 0.049(2) Uani 1 1 d . . .
H15 H 0.0583 0.7205 0.7993 0.059 Uiso 1 1 calc R . .
C21 C 0.2856(7) 0.2229(7) 0.7704(3) 0.046(2) Uani 1 1 d . . .
H21A H 0.3076 0.1768 0.7324 0.069 Uiso 1 1 calc R . .
H21B H 0.3388 0.3039 0.7860 0.069 Uiso 1 1 calc R . .
H21C H 0.2067 0.2613 0.7580 0.069 Uiso 1 1 calc R . .
C11 C -0.1201(6) 0.2146(8) 0.8371(4) 0.040(2) Uani 1 1 d . . .
H11 H -0.1685 0.2909 0.8158 0.048 Uiso 1 1 calc R . .
C16 C 0.2045(7) 0.6257(7) 0.8507(4) 0.043(2) Uani 1 1 d . . .
H16 H 0.2524 0.7096 0.8508 0.052 Uiso 1 1 calc R . .
C10 C -0.1673(6) 0.0763(9) 0.8476(3) 0.041(2) Uani 1 1 d . . .
H10 H -0.2464 0.0567 0.8300 0.049 Uiso 1 1 calc R . .
O98 O 0.6055(5) 0.2627(7) 0.7579(3) 0.082(2) Uani 1 1 d . . .
O99 O 0.4893(5) 0.5021(7) 0.8113(3) 0.0769(19) Uani 1 1 d . . .

loop_
_atom_site_aniso_label
_atom_site_aniso_U_11
_atom_site_aniso_U_22
_atom_site_aniso_U_33
_atom_site_aniso_U_23
_atom_site_aniso_U_13
_atom_site_aniso_U_12
Ru1 0.0241(3) 0.0268(3) 0.0305(4) 0.0020(3) 0.0017(3) -0.0030(3)
S2 0.0302(11) 0.0303(10) 0.0284(12) 0.0010(9) 0.0046(9) -0.0028(9)
O1 0.026(3) 0.041(3) 0.034(3) 0.000(2) 0.002(3) -0.003(2)
N2 0.028(3) 0.029(4) 0.025(4) 0.003(3) 0.001(3) -0.004(3)
C7 0.026(4) 0.025(4) 0.029(5) 0.003(3) 0.006(4) 0.000(3)
O6 0.052(3) 0.025(3) 0.049(3) -0.011(2) 0.008(3) -0.010(2)
C8 0.030(4) 0.024(4) 0.031(5) 0.000(3) 0.012(4) -0.001(3)
O3 0.024(3) 0.047(3) 0.033(3) -0.008(2) 0.009(3) -0.006(2)
O2 0.055(4) 0.075(4) 0.040(4) -0.018(3) 0.016(3) -0.005(3)
C1 0.038(5) 0.025(5) 0.034(5) 0.002(3) 0.005(5) -0.003(3)
N3 0.029(4) 0.029(4) 0.036(4) -0.002(3) 0.002(3) -0.005(3)
C17 0.043(5) 0.032(5) 0.045(5) 0.003(4) 0.004(4) -0.008(4)
C6 0.033(4) 0.029(4) 0.035(5) 0.001(4) 0.012(4) -0.007(4)
C13 0.035(5) 0.025(4) 0.030(5) 0.006(3) 0.000(4) 0.001(3)
C2 0.029(5) 0.035(5) 0.057(6) 0.002(4) -0.002(5) -0.005(4)
C9 0.026(4) 0.043(5) 0.047(5) -0.003(4) 0.003(4) -0.013(4)
C12 0.028(4) 0.040(4) 0.023(4) 0.003(4) 0.006(4) 0.000(4)
C20 0.033(5) 0.070(6) 0.051(6) -0.011(4) 0.003(4) 0.012(4)
O4 0.032(3) 0.095(4) 0.069(4) -0.027(4) -0.009(3) -0.011(3)
N1 0.024(3) 0.033(4) 0.026(4) 0.002(3) 0.007(3) 0.001(3)
C5 0.052(5) 0.030(4) 0.030(5) 0.006(4) 0.019(4) -0.002(4)
C3 0.028(4) 0.047(5) 0.040(5) 0.005(4) -0.002(4) -0.003(4)
C4 0.047(5) 0.038(5) 0.041(5) 0.011(4) 0.009(5) 0.010(4)
C14 0.044(5) 0.038(5) 0.040(5) 0.001(4) -0.001(4) 0.010(4)
C15 0.081(7) 0.025(5) 0.037(5) 0.010(3) 0.001(5) 0.004(4)
C21 0.075(6) 0.036(5) 0.030(5) 0.006(4) 0.017(5) -0.004(4)
C11 0.027(5) 0.043(5) 0.045(5) 0.007(4) -0.003(4) 0.007(4)
C16 0.055(6) 0.030(5) 0.048(6) 0.000(4) 0.020(5) -0.005(4)
C10 0.022(4) 0.065(6) 0.032(5) 0.013(4) -0.005(4) -0.011(4)
O98 0.060(4) 0.100(5) 0.088(5) 0.031(4) 0.018(4) 0.011(3)
O99 0.076(4) 0.099(5) 0.058(4) -0.022(4) 0.021(4) -0.028(4)

loop_
_atom_type_symbol
_atom_type_description
_atom_type_scat_dispersion_real
_atom_type_scat_dispersion_imag
_atom_type_scat_source
C C 0.0033 0.0016 'International Tables Vol C Tables 4.2.6.8 and 6.1.1.4'
H H 0.0000 0.0000 'International Tables Vol C Tables 4.2.6.8 and 6.1.1.4'
N N 0.0061 0.0033 'International Tables Vol C Tables 4.2.6.8 and 6.1.1.4'
O O 0.0106 0.0060 'International Tables Vol C Tables 4.2.6.8 and 6.1.1.4'
S S 0.1246 0.1234 'International Tables Vol C Tables 4.2.6.8 and 6.1.1.4'
Ru Ru -1.2594 0.8363 'International Tables Vol C Tables 4.2.6.8 and 6.1.1.4'

loop_
_geom_angle_atom_site_label_1
_geom_angle_atom_site_label_2
_geom_angle_atom_site_label_3
_geom_angle
_geom_angle_site_symmetry_1
_geom_angle_site_symmetry_3
_geom_angle_publ_flag
N2 Ru1 N3 80.5(2) . . ?
N2 Ru1 N1 79.6(2) . . ?
N3 Ru1 N1 159.7(2) . . ?
N2 Ru1 O1 91.3(2) . . ?
N3 Ru1 O1 87.0(2) . . ?
N1 Ru1 O1 89.35(19) . . ?
N2 Ru1 O3 170.8(2) . . ?
N3 Ru1 O3 99.48(19) . . ?
N1 Ru1 O3 99.49(19) . . ?
O1 Ru1 O3 79.49(18) . . ?
N2 Ru1 S2 94.65(17) . . ?
N3 Ru1 S2 92.88(17) . . ?
N1 Ru1 S2 92.83(16) . . ?
O1 Ru1 S2 173.93(13) . . ?
O3 Ru1 S2 94.56(15) . . ?
O6 S2 C20 106.8(3) . . ?
O6 S2 C21 104.7(3) . . ?
C20 S2 C21 99.4(4) . . ?
O6 S2 Ru1 119.1(2) . . ?
C20 S2 Ru1 109.5(3) . . ?
C21 S2 Ru1 115.2(3) . . ?
C1 O1 Ru1 113.7(5) . . ?
C8 N2 C12 121.8(6) . . ?
C8 N2 Ru1 119.3(4) . . ?
C12 N2 Ru1 118.6(4) . . ?
N1 C7 C6 122.1(6) . . ?
N1 C7 C8 114.9(6) . . ?
C6 C7 C8 123.0(6) . . ?
N2 C8 C9 120.1(6) . . ?
N2 C8 C7 112.5(6) . . ?
C9 C8 C7 127.4(6) . . ?
C2 O3 Ru1 114.1(5) . . ?
O2 C1 O1 122.9(8) . . ?
O2 C1 C2 119.8(7) . . ?
O1 C1 C2 117.2(7) . . ?
C17 N3 C13 118.6(5) . . ?
C17 N3 Ru1 128.7(5) . . ?
C13 N3 Ru1 112.6(4) . . ?
N3 C17 C16 121.9(7) . . ?
N3 C17 H17 119.0 . . ?
C16 C17 H17 119.0 . . ?
C7 C6 C5 119.2(7) . . ?
C7 C6 H6 120.4 . . ?
C5 C6 H6 120.4 . . ?
N3 C13 C14 120.5(6) . . ?
N3 C13 C12 115.9(5) . . ?
C14 C13 C12 123.6(6) . . ?
O4 C2 O3 125.8(8) . . ?
O4 C2 C1 118.9(8) . . ?
O3 C2 C1 115.3(6) . . ?
C10 C9 C8 118.8(6) . . ?
C10 C9 H9 120.6 . . ?
C8 C9 H9 120.6 . . ?
N2 C12 C11 119.0(6) . . ?
N2 C12 C13 112.4(5) . . ?
C11 C12 C13 128.5(6) . . ?
S2 C20 H20A 109.5 . . ?
S2 C20 H20B 109.5 . . ?
H20A C20 H20B 109.5 . . ?
S2 C20 H20C 109.5 . . ?
H20A C20 H20C 109.5 . . ?
H20B C20 H20C 109.5 . . ?
C3 N1 C7 117.2(6) . . ?
C3 N1 Ru1 129.3(5) . . ?
C7 N1 Ru1 113.3(4) . . ?
C4 C5 C6 119.9(7) . . ?
C4 C5 H5 120.1 . . ?
C6 C5 H5 120.1 . . ?
N1 C3 C4 122.8(6) . . ?
N1 C3 H3 118.6 . . ?
C4 C3 H3 118.6 . . ?
C5 C4 C3 118.9(7) . . ?
C5 C4 H4 120.6 . . ?
C3 C4 H4 120.6 . . ?
C13 C14 C15 119.4(7) . . ?
C13 C14 H14 120.3 . . ?
C15 C14 H14 120.3 . . ?
C16 C15 C14 118.9(7) . . ?
C16 C15 H15 120.5 . . ?
C14 C15 H15 120.5 . . ?
S2 C21 H21A 109.5 . . ?
S2 C21 H21B 109.5 . . ?
H21A C21 H21B 109.5 . . ?
S2 C21 H21C 109.5 . . ?
H21A C21 H21C 109.5 . . ?
H21B C21 H21C 109.5 . . ?
C10 C11 C12 119.6(6) . . ?
C10 C11 H11 120.2 . . ?
C12 C11 H11 120.2 . . ?
C15 C16 C17 120.6(7) . . ?
C15 C16 H16 119.7 . . ?
C17 C16 H16 119.7 . . ?
C11 C10 C9 120.4(6) . . ?
C11 C10 H10 119.8 . . ?
C9 C10 H10 119.8 . . ?

loop_
_geom_bond_atom_site_label_1
_geom_bond_atom_site_label_2
_geom_bond_distance
_geom_bond_site_symmetry_2
_geom_bond_publ_flag
Ru1 N2 1.952(5) . ?
Ru1 N3 2.055(5) . ?
Ru1 N1 2.070(5) . ?
Ru1 O1 2.089(5) . ?
Ru1 O3 2.102(4) . ?
Ru1 S2 2.206(2) . ?
S2 O6 1.491(4) . ?
S2 C20 1.776(7) . ?
S2 C21 1.792(6) . ?
O1 C1 1.276(7) . ?
N2 C8 1.357(7) . ?
N2 C12 1.364(7) . ?
C7 N1 1.369(8) . ?
C7 C6 1.382(8) . ?
C7 C8 1.479(8) . ?
C8 C9 1.391(8) . ?
O3 C2 1.283(9) . ?
O2 C1 1.235(8) . ?
C1 C2 1.547(11) . ?
N3 C17 1.339(8) . ?
N3 C13 1.376(8) . ?
C17 C16 1.375(8) . ?
C17 H17 0.9300 . ?
C6 C5 1.385(8) . ?
C6 H6 0.9300 . ?
C13 C14 1.390(8) . ?
C13 C12 1.468(9) . ?
C2 O4 1.232(8) . ?
C9 C10 1.387(9) . ?
C9 H9 0.9300 . ?
C12 C11 1.394(9) . ?
C20 H20A 0.9600 . ?
C20 H20B 0.9600 . ?
C20 H20C 0.9600 . ?
N1 C3 1.358(7) . ?
C5 C4 1.362(9) . ?
C5 H5 0.9300 . ?
C3 C4 1.393(9) . ?
C3 H3 0.9300 . ?
C4 H4 0.9300 . ?
C14 C15 1.392(9) . ?
C14 H14 0.9300 . ?
C15 C16 1.349(9) . ?
C15 H15 0.9300 . ?
C21 H21A 0.9600 . ?
C21 H21B 0.9600 . ?
C21 H21C 0.9600 . ?
C11 C10 1.381(9) . ?
C11 H11 0.9300 . ?
C16 H16 0.9300 . ?
C10 H10 0.9300 . ?
